data_9014871
loop_
_publ_author_name
'Ito, T.'
'Morimoto, N.'
'Sadanaga, R.'

_publ_section_title
;
 The crystal structure of boracite
;
_journal_name_full 'Acta Crystallographica'
_journal_page_first 310
_journal_page_last 316
_journal_paper_doi 10.1107/S0365110X51001033
_journal_volume 4
_journal_year 1951
_chemical_compound_source 'Stassfurt, Germany'
_chemical_formula_sum 'B7 Cl Mg3 O13'
_chemical_name_mineral Boracite
_symmetry_space_group_name_H-M 'P c a 21'
_cell_angle_alpha 90
_cell_angle_beta 90
_cell_angle_gamma 90
_cell_length_a 8.54
_cell_length_b 8.54
_cell_length_c 12.07
_cell_formula_units_Z 4
_cell_volume 880.284
_database_code_amcsd 0019539
_exptl_crystal_density_diffrn 2.958
_cod_original_formula_sum 'Mg3 B7 O13 Cl'
_cod_database_code 9014871

loop_
_space_group_symop_operation_xyz
x,y,z
1/2+x,1/2-y,z
-x,y,1/2+z
1/2-x,1/2-y,1/2+z

loop_
_atom_site_label
_atom_site_fract_x
_atom_site_fract_y
_atom_site_fract_z
Mg1 0.50000 0.00000 0.98100
Mg2 0.23100 -0.26900 0.25000
Mg3 0.23100 0.26900 0.25000
B11 0.25000 -0.25000 0.00000
B12 0.00000 0.00000 0.25000
B13 -0.25000 0.25000 0.00000
B21 0.50000 0.33000 0.41500
B22 0.50000 -0.33000 0.41500
B23 0.17000 0.00000 0.08500
B24 0.17000 0.00000 -0.41500
O1 0.00000 0.00000 0.00000
O21 0.08200 -0.27800 0.47900
O22 0.15900 0.20100 0.40200
O23 0.07700 -0.11900 0.32000
O24 0.41800 0.22200 0.47900
O25 0.34100 -0.29900 0.40200
O26 0.42300 0.38100 0.32000
O27 0.11900 0.07600 0.18000
O28 0.20100 -0.15900 0.09800
O29 0.22200 -0.41800 0.02100
O210 0.38100 -0.42300 0.18000
O211 0.29900 0.34100 0.09800
O212 0.27800 0.08200 0.02100
Cl 0.52400 0.00000 0.26200

loop_
_cod_related_entry_id
_cod_related_entry_database
_cod_related_entry_code
1 AMCSD 0019539
